data_4102032
loop_
_publ_author_name
'Rakesh K. Sharma'
'T. V. RajanBabu'

_publ_section_title
;
 Asymmetric Hydrovinylation of Unactivated Linear 1,3-Dienes
;
_journal_name_full 'Journal of the American Chemical Society'
_journal_page_first 3295
_journal_page_last 3297
_journal_paper_doi 10.1021/ja1004703
_journal_volume 132
_journal_year 2010
_chemical_absolute_configuration ad
_chemical_compound_source 'synthesis as described'
_chemical_formula_moiety 'C31 H32 Cl2 Co1 O2 P2'
_chemical_formula_sum 'C31 H32 Cl2 Co O2 P2'
_chemical_formula_weight 628.34
_chemical_name_common 'RajanBabu 1745'
_chemical_name_systematic
;
 ?
;
_space_group_IT_number 4
_symmetry_cell_setting monoclinic
_symmetry_Int_Tables_number 4
_symmetry_space_group_name_Hall 'P 2yb'
_symmetry_space_group_name_H-M 'P 1 21 1'
_atom_sites_solution_hydrogens geom
_atom_sites_solution_primary direct
_atom_sites_solution_secondary difmap
_audit_conform_dict_location ftp://ftp.iucr.org/pub/cif_core.dic
_audit_conform_dict_name cif_core.dic
_audit_conform_dict_version 2.4
_audit_creation_date 2010-01-11T13:50:35-00:00
_audit_creation_method 'WinGX routine CIF_UPDATE'
_cell_angle_alpha 90
_cell_angle_beta 91.6380(10)
_cell_angle_gamma 90
_cell_formula_units_Z 4
_cell_length_a 17.2321(2)
_cell_length_b 9.5331(1)
_cell_length_c 18.4717(2)
_cell_measurement_reflns_used 7292
_cell_measurement_temperature 150(2)
_cell_measurement_theta_max 27.485
_cell_measurement_theta_min 2.037
_cell_measurement_wavelength 0.71073
_cell_volume 3033.20(6)
_computing_cell_refinement 'HKL Scalepack (Otwinowski & Minor 1997)'
_computing_data_collection 'Collect (Nonius BV, 1997-2000)'
_computing_data_reduction 'HKL Denzo and Scalepack (Otwinowski & Minor 1997)'
_computing_molecular_graphics 'Ortep-3 for Windows (Farrugia, 1997)'
_computing_publication_material 'WinGX publication routines (Farrugia, 1999)'
_computing_structure_refinement 'SHELXL-97 (Sheldrick, 2008)'
_diffrn_ambient_temperature 150(2)
_diffrn_detector 'CCD plate'
_diffrn_detector_area_resol_mean 9
_diffrn_measured_fraction_theta_full 0.998
_diffrn_measured_fraction_theta_max 0.998
_diffrn_measurement_device '95mm CCD camera on \k-goniostat'
_diffrn_measurement_device_type 'Nonius KappaCCD'
_diffrn_measurement_method 'omega scans'
_diffrn_orient_matrix_type 'by Nonius Collect from scalepack cell'
_diffrn_orient_matrix_UB_11 0.541704E-1
_diffrn_orient_matrix_UB_12 -0.20895E-1
_diffrn_orient_matrix_UB_13 0.176554E-1
_diffrn_orient_matrix_UB_21 0.198103E-1
_diffrn_orient_matrix_UB_22 0.79023E-1
_diffrn_orient_matrix_UB_23 -0.299065E-1
_diffrn_orient_matrix_UB_31 -0.65949E-2
_diffrn_orient_matrix_UB_32 0.657441E-1
_diffrn_orient_matrix_UB_33 0.415582E-1
_diffrn_radiation_monochromator graphite
_diffrn_radiation_probe x-ray
_diffrn_radiation_type MoK\a
_diffrn_radiation_wavelength 0.71073
_diffrn_reflns_av_unetI/netI 0.047
_diffrn_reflns_limit_h_max 22
_diffrn_reflns_limit_h_min -22
_diffrn_reflns_limit_k_max 12
_diffrn_reflns_limit_k_min -12
_diffrn_reflns_limit_l_max 23
_diffrn_reflns_limit_l_min -23
_diffrn_reflns_number 70698
_diffrn_reflns_theta_full 27.43
_diffrn_reflns_theta_max 27.43
_diffrn_reflns_theta_min 2.21
_diffrn_source 'Enraf Nonius FR590'
_exptl_absorpt_coefficient_mu 0.874
_exptl_absorpt_correction_T_max 0.932
_exptl_absorpt_correction_T_min 0.828
_exptl_absorpt_correction_type multi-scan
_exptl_absorpt_process_details 'HKL Scalepack (Otwinowski & Minor, 1997)'
_exptl_crystal_colour 'dark blue'
_exptl_crystal_density_diffrn 1.376
_exptl_crystal_density_method 'not measured'
_exptl_crystal_description 'rectangular plate'
_exptl_crystal_F_000 1300
_exptl_crystal_size_max 0.35
_exptl_crystal_size_mid 0.19
_exptl_crystal_size_min 0.08
_refine_diff_density_max 0.515
_refine_diff_density_min -0.478
_refine_diff_density_rms 0.054
_refine_ls_abs_structure_details 'Flack H D (1983), Acta Cryst. A39, 876-881'
_refine_ls_abs_structure_Flack -0.012(9)
_refine_ls_extinction_method none
_refine_ls_goodness_of_fit_ref 1.014
_refine_ls_hydrogen_treatment constr
_refine_ls_matrix_type full
_refine_ls_number_parameters 713
_refine_ls_number_reflns 13262
_refine_ls_number_restraints 10
_refine_ls_restrained_S_all 1.041
_refine_ls_R_factor_all 0.0515
_refine_ls_R_factor_gt 0.0375
_refine_ls_shift/su_max 0.001
_refine_ls_shift/su_mean 0
_refine_ls_structure_factor_coef Fsqd
_refine_ls_weighting_details 'w=1/[\s^2^(Fo^2^)+(0.0297P)^2^+1.3339P] where P=(Fo^2^+2Fc^2^)/3'
_refine_ls_weighting_scheme calc
_refine_ls_wR_factor_gt 0.0744
_refine_ls_wR_factor_ref 0.0795
_reflns_number_gt 11294
_reflns_number_total 13262
_reflns_threshold_expression >2\s(I)
_cod_data_source_file ja1004703_si_003.cif
_cod_data_source_block RajanBabu1745
_cod_database_code 4102032

loop_
_symmetry_equiv_pos_as_xyz
'x, y, z'
'-x, y+1/2, -z'

loop_
_atom_site_label
_atom_site_type_symbol
_atom_site_fract_x
_atom_site_fract_y
_atom_site_fract_z
_atom_site_U_iso_or_equiv
_atom_site_adp_type
_atom_site_occupancy
_atom_site_symmetry_multiplicity
_atom_site_calc_flag
_atom_site_refinement_flags
_atom_site_disorder_assembly
_atom_site_disorder_group
Co1A Co 0.66689(2) 0.21497(4) 0.17767(2) 0.03128(9) Uani 1 1 d . . .
Cl1A Cl 0.61289(4) 0.29605(8) 0.27676(4) 0.03969(18) Uani 1 1 d . . .
Cl2A Cl 0.58420(5) 0.16887(11) 0.08683(4) 0.0530(2) Uani 1 1 d . . .
P1A P 0.75836(4) 0.37434(8) 0.12807(4) 0.03071(17) Uani 1 1 d . . .
O1A O 0.92410(11) 0.1035(2) 0.06557(11) 0.0399(5) Uani 1 1 d . . .
O2A O 0.82756(12) -0.0295(2) 0.01216(11) 0.0423(5) Uani 1 1 d . . .
P2A P 0.73412(4) 0.00582(7) 0.21213(4) 0.02988(17) Uani 1 1 d . . .
C1A C 0.82784(18) 0.2924(3) 0.06585(17) 0.0377(7) Uani 1 1 d . . .
H1A1 H 0.803 0.2809 0.0172 0.045 Uiso 1 1 calc R . .
H1A2 H 0.8738 0.3536 0.0611 0.045 Uiso 1 1 calc R . .
C2A C 0.85308(16) 0.1490(3) 0.09563(16) 0.0312(6) Uani 1 1 d . . .
H2A H 0.8594 0.1545 0.1495 0.037 Uiso 1 1 calc R . .
C3A C 0.79538(17) 0.0315(3) 0.07531(15) 0.0318(6) Uani 1 1 d . . .
H3A H 0.7446 0.0757 0.061 0.038 Uiso 1 1 calc R . .
C4A C 0.78072(17) -0.0769(3) 0.13427(15) 0.0331(7) Uani 1 1 d . . .
H4A1 H 0.8306 -0.1197 0.1505 0.04 Uiso 1 1 calc R . .
H4A2 H 0.7468 -0.1523 0.1144 0.04 Uiso 1 1 calc R . .
C5A C 0.90954(17) -0.0020(3) 0.01197(16) 0.0338(7) Uani 1 1 d . . .
C6A C 0.9274(2) 0.0507(4) -0.06262(17) 0.0506(9) Uani 1 1 d . . .
H6A1 H 0.9169 -0.0237 -0.0982 0.076 Uiso 1 1 calc R . .
H6A2 H 0.9823 0.0777 -0.064 0.076 Uiso 1 1 calc R . .
H6A3 H 0.8948 0.1323 -0.0742 0.076 Uiso 1 1 calc R . .
C7A C 0.9556(2) -0.1307(4) 0.0326(2) 0.0540(9) Uani 1 1 d . . .
H7A1 H 0.9463 -0.2041 -0.0038 0.081 Uiso 1 1 calc R . .
H7A2 H 0.9396 -0.1644 0.08 0.081 Uiso 1 1 calc R . .
H7A3 H 1.011 -0.1074 0.035 0.081 Uiso 1 1 calc R . .
C8A C 0.82197(15) 0.4584(3) 0.19589(16) 0.0311(6) Uani 1 1 d . . .
C9A C 0.87326(17) 0.5636(3) 0.17699(18) 0.0387(7) Uani 1 1 d . . .
H9A H 0.8759 0.5924 0.1279 0.046 Uiso 1 1 calc R . .
C10A C 0.92050(18) 0.6267(4) 0.2293(2) 0.0484(9) Uani 1 1 d . . .
H10A H 0.956 0.6978 0.216 0.058 Uiso 1 1 calc R . .
C11A C 0.91595(18) 0.5862(4) 0.3008(2) 0.0541(10) Uani 1 1 d . . .
H11A H 0.9472 0.6316 0.337 0.065 Uiso 1 1 calc R . .
C12A C 0.8660(2) 0.4797(4) 0.3199(2) 0.0512(9) Uani 1 1 d . . .
H12A H 0.8643 0.4502 0.369 0.061 Uiso 1 1 calc R . .
C13A C 0.81859(18) 0.4160(3) 0.26796(17) 0.0387(7) Uani 1 1 d . . .
H13A H 0.7839 0.3437 0.2813 0.046 Uiso 1 1 calc R . .
C14A C 0.71467(17) 0.5188(3) 0.07708(15) 0.0331(6) Uani 1 1 d . . .
C15A C 0.64672(17) 0.5761(3) 0.10336(17) 0.0397(7) Uani 1 1 d . . .
H15A H 0.6247 0.5375 0.1455 0.048 Uiso 1 1 calc R . .
C16A C 0.61099(18) 0.6883(4) 0.06896(19) 0.0496(9) Uani 1 1 d . . .
H16A H 0.5648 0.7271 0.0874 0.059 Uiso 1 1 calc R . .
C17A C 0.6430(2) 0.7436(4) 0.00743(19) 0.0541(9) Uani 1 1 d . . .
H17A H 0.6181 0.8196 -0.017 0.065 Uiso 1 1 calc R . .
C18A C 0.7108(2) 0.6894(4) -0.01881(17) 0.0522(9) Uani 1 1 d . . .
H18A H 0.7331 0.7299 -0.0603 0.063 Uiso 1 1 calc R . .
C19A C 0.74642(19) 0.5760(4) 0.01516(16) 0.0411(7) Uani 1 1 d . . .
H19A H 0.7924 0.5372 -0.0037 0.049 Uiso 1 1 calc R . .
C20A C 0.67090(17) -0.1295(3) 0.24742(16) 0.0330(7) Uani 1 1 d . . .
C21A C 0.70074(17) -0.2481(3) 0.28135(16) 0.0372(7) Uani 1 1 d . . .
H21A H 0.7553 -0.2586 0.2878 0.045 Uiso 1 1 calc R . .
C22B C 0.95898(18) -0.1952(3) 0.7730(2) 0.0464(8) Uani 1 1 d . B .
H22B H 1.0132 -0.1881 0.766 0.056 Uiso 1 1 calc R . .
C23A C 0.5720(2) -0.3362(4) 0.2957(2) 0.0540(10) Uani 1 1 d . . .
H23A H 0.538 -0.4076 0.3117 0.065 Uiso 1 1 calc R . .
C24A C 0.5421(2) -0.2187(4) 0.2627(2) 0.0625(11) Uani 1 1 d . . .
H24A H 0.4875 -0.2082 0.2568 0.075 Uiso 1 1 calc R . .
C25A C 0.59107(19) -0.1147(4) 0.2379(2) 0.0516(9) Uani 1 1 d . . .
H25A H 0.5701 -0.0339 0.2145 0.062 Uiso 1 1 calc R . .
C26A C 0.80916(17) 0.0266(3) 0.28291(16) 0.0325(7) Uani 1 1 d . . .
C27A C 0.78568(19) 0.0823(3) 0.34888(15) 0.0392(7) Uani 1 1 d . . .
H27A H 0.7328 0.1062 0.3553 0.047 Uiso 1 1 calc R . .
C28A C 0.8394(2) 0.1023(4) 0.40452(17) 0.0502(9) Uani 1 1 d . . .
H28A H 0.823 0.1401 0.4492 0.06 Uiso 1 1 calc R . .
C29A C 0.9164(2) 0.0686(4) 0.39674(18) 0.0563(10) Uani 1 1 d . . .
H29A H 0.9528 0.0837 0.4355 0.068 Uiso 1 1 calc R . .
C30A C 0.9401(2) 0.0125(4) 0.33170(19) 0.0555(10) Uani 1 1 d . . .
H30A H 0.9929 -0.0126 0.3261 0.067 Uiso 1 1 calc R . .
C31A C 0.88708(18) -0.0068(4) 0.27508(17) 0.0424(8) Uani 1 1 d . . .
H31A H 0.904 -0.0432 0.2303 0.051 Uiso 1 1 calc R . .
Co1B Co 0.83512(2) 0.24003(4) 0.68639(2) 0.03157(10) Uani 1 1 d . B .
Cl1B Cl 0.89575(4) 0.32642(8) 0.78410(4) 0.03843(18) Uani 1 1 d . . .
Cl2B Cl 0.90691(5) 0.18224(10) 0.59320(4) 0.0467(2) Uani 1 1 d . . .
P1B P 0.74274(5) 0.39646(9) 0.63270(5) 0.0466(2) Uani 1 1 d D . .
P2B P 0.76660(4) 0.03571(8) 0.72018(4) 0.03132(17) Uani 1 1 d . . .
O1B O 0.65033(16) 0.1281(3) 0.48493(12) 0.0634(7) Uani 1 1 d . A .
O2B O 0.6155(2) -0.0556(5) 0.5546(2) 0.0541(13) Uiso 0.611(6) 1 d PD A 1
O2C O 0.5907(3) 0.0148(7) 0.5712(3) 0.0423(18) Uiso 0.389(6) 1 d PD A 2
C1B C 0.6607(6) 0.3002(10) 0.5844(10) 0.053(4) Uani 0.52(2) 1 d PD B 3
H1CB H 0.6189 0.2819 0.6188 0.063 Uiso 0.52(2) 1 calc PR B 3
H2CB H 0.639 0.3597 0.5448 0.063 Uiso 0.52(2) 1 calc PR B 3
C1C C 0.6898(9) 0.3202(7) 0.5518(6) 0.051(3) Uani 0.48(2) 1 d PD B 4
H3CB H 0.6357 0.3552 0.5505 0.061 Uiso 0.48(2) 1 calc PR B 4
H4CB H 0.7149 0.353 0.5073 0.061 Uiso 0.48(2) 1 calc PR B 4
C2B C 0.6888(2) 0.1584(4) 0.55231(16) 0.0446(8) Uani 1 1 d D . .
H2B H 0.7466 0.1538 0.5492 0.054 Uiso 0.52(2) 1 calc PR B 3
H2C H 0.744 0.1302 0.5455 0.054 Uiso 0.48(2) 1 calc PR B 4
C3B C 0.65684(18) 0.0492(5) 0.60515(17) 0.0555(11) Uani 1 1 d D A .
H3B H 0.6205 0.0924 0.64 0.067 Uiso 0.611(6) 1 calc PR A 1
H3C H 0.6388 0.1092 0.6458 0.067 Uiso 0.389(6) 1 calc PR A 2
C4B C 0.71505(18) -0.0447(4) 0.64266(16) 0.0418(8) Uani 1 1 d . A .
H4B1 H 0.7536 -0.0748 0.6071 0.05 Uiso 1 1 calc R . .
H4B2 H 0.688 -0.1298 0.6595 0.05 Uiso 1 1 calc R . .
C5B C 0.5950(2) 0.0217(4) 0.49601(19) 0.0598(10) Uani 1 1 d D . .
C6B C 0.5128(3) 0.0941(9) 0.5092(4) 0.084(3) Uani 0.611(6) 1 d PD A 1
H6B1 H 0.4974 0.15 0.4667 0.126 Uiso 0.611(6) 1 calc PR A 1
H6B2 H 0.517 0.1551 0.5518 0.126 Uiso 0.611(6) 1 calc PR A 1
H6B3 H 0.4738 0.0214 0.5172 0.126 Uiso 0.611(6) 1 calc PR A 1
C7B C 0.5820(4) -0.0586(8) 0.4263(3) 0.075(2) Uani 0.611(6) 1 d PD A 1
H7B1 H 0.5672 0.0067 0.3873 0.112 Uiso 0.611(6) 1 calc PR A 1
H7B2 H 0.5405 -0.1275 0.4323 0.112 Uiso 0.611(6) 1 calc PR A 1
H7B3 H 0.63 -0.1071 0.4139 0.112 Uiso 0.611(6) 1 calc PR A 1
C6C C 0.5267(6) 0.0345(16) 0.4510(7) 0.102(5) Uani 0.389(6) 1 d PD A 2
H6B4 H 0.5413 0.0399 0.4002 0.152 Uiso 0.389(6) 1 calc PR A 2
H6B5 H 0.4986 0.1198 0.464 0.152 Uiso 0.389(6) 1 calc PR A 2
H6B6 H 0.4934 -0.0474 0.4579 0.152 Uiso 0.389(6) 1 calc PR A 2
C7C C 0.6420(6) -0.1127(9) 0.4754(6) 0.076(4) Uani 0.389(6) 1 d PD A 2
H7B4 H 0.6484 -0.1153 0.4228 0.114 Uiso 0.389(6) 1 calc PR A 2
H7B5 H 0.6139 -0.1966 0.4906 0.114 Uiso 0.389(6) 1 calc PR A 2
H7B6 H 0.6932 -0.1104 0.4999 0.114 Uiso 0.389(6) 1 calc PR A 2
C8B C 0.67950(17) 0.4881(3) 0.69304(19) 0.0415(8) Uani 1 1 d . B .
C9B C 0.62575(18) 0.5865(4) 0.6669(2) 0.0526(9) Uani 1 1 d . . .
H9B H 0.6242 0.6098 0.6168 0.063 Uiso 1 1 calc R B .
C10B C 0.5749(2) 0.6500(5) 0.7126(2) 0.0683(12) Uani 1 1 d . B .
H10B H 0.5382 0.7164 0.6942 0.082 Uiso 1 1 calc R . .
C11B C 0.5774(2) 0.6167(5) 0.7854(3) 0.0666(12) Uani 1 1 d . . .
H11B H 0.5422 0.6605 0.817 0.08 Uiso 1 1 calc R B .
C12B C 0.6305(2) 0.5205(5) 0.8130(2) 0.0620(11) Uani 1 1 d . B .
H12B H 0.6318 0.4986 0.8632 0.074 Uiso 1 1 calc R . .
C13B C 0.6821(2) 0.4557(4) 0.7665(2) 0.0505(9) Uani 1 1 d . . .
H13B H 0.7189 0.3897 0.7851 0.061 Uiso 1 1 calc R B .
C14B C 0.7880(2) 0.5348(4) 0.58170(16) 0.0521(10) Uani 1 1 d . B .
C15B C 0.8490(3) 0.6064(4) 0.61428(19) 0.0618(11) Uani 1 1 d . . .
H15B H 0.8651 0.5812 0.6622 0.074 Uiso 1 1 calc R B .
C16B C 0.8878(3) 0.7137(5) 0.5801(2) 0.0784(13) Uani 1 1 d . B .
H16B H 0.93 0.76 0.6041 0.094 Uiso 1 1 calc R . .
C17B C 0.8654(3) 0.7517(7) 0.5125(3) 0.108(2) Uani 1 1 d . . .
H17B H 0.8927 0.8235 0.4883 0.129 Uiso 1 1 calc R B .
C18B C 0.8048(4) 0.6889(11) 0.4794(3) 0.163(4) Uani 1 1 d . B .
H18B H 0.788 0.7194 0.4326 0.196 Uiso 1 1 calc R . .
C19B C 0.7660(3) 0.5793(9) 0.5127(2) 0.125(3) Uani 1 1 d . . .
H19B H 0.7239 0.5344 0.4877 0.15 Uiso 1 1 calc R B .
C20B C 0.82994(16) -0.1028(3) 0.75536(15) 0.0317(6) Uani 1 1 d . B .
C21B C 0.90928(17) -0.0925(3) 0.74568(18) 0.0401(7) Uani 1 1 d . . .
H21B H 0.9296 -0.0148 0.7202 0.048 Uiso 1 1 calc R B .
C22A C 0.6516(2) -0.3517(3) 0.30594(19) 0.0456(8) Uani 1 1 d . . .
H22A H 0.6722 -0.4325 0.3296 0.055 Uiso 1 1 calc R . .
C23B C 0.92962(18) -0.3073(3) 0.81015(18) 0.0444(8) Uani 1 1 d . . .
H23B H 0.9638 -0.377 0.8294 0.053 Uiso 1 1 calc R B .
C24B C 0.85014(19) -0.3193(3) 0.81977(17) 0.0428(8) Uani 1 1 d . B .
H24B H 0.83 -0.3977 0.8448 0.051 Uiso 1 1 calc R . .
C25B C 0.80061(18) -0.2165(3) 0.79264(16) 0.0384(7) Uani 1 1 d . . .
H25B H 0.7463 -0.2239 0.7995 0.046 Uiso 1 1 calc R B .
C26B C 0.69400(17) 0.0537(4) 0.78907(16) 0.0384(7) Uani 1 1 d . B .
C27B C 0.71419(19) 0.1282(4) 0.85139(16) 0.0418(8) Uani 1 1 d . . .
H27B H 0.764 0.1707 0.856 0.05 Uiso 1 1 calc R B .
C28B C 0.6622(2) 0.1413(4) 0.90706(17) 0.0517(9) Uani 1 1 d . B .
H28B H 0.6764 0.1932 0.9493 0.062 Uiso 1 1 calc R . .
C29B C 0.5900(2) 0.0793(5) 0.90147(18) 0.0647(12) Uani 1 1 d . . .
H29B H 0.5546 0.0885 0.9398 0.078 Uiso 1 1 calc R B .
C30B C 0.5689(2) 0.0035(6) 0.8399(2) 0.0744(14) Uani 1 1 d . B .
H30B H 0.5194 -0.0402 0.836 0.089 Uiso 1 1 calc R . .
C31B C 0.62059(19) -0.0080(5) 0.78416(18) 0.0585(11) Uani 1 1 d . . .
H31B H 0.6058 -0.0588 0.7417 0.07 Uiso 1 1 calc R B .

loop_
_atom_site_aniso_label
_atom_site_aniso_U_11
_atom_site_aniso_U_22
_atom_site_aniso_U_33
_atom_site_aniso_U_23
_atom_site_aniso_U_13
_atom_site_aniso_U_12
Co1A 0.02795(19) 0.0272(2) 0.0393(2) -0.00273(17) 0.01131(15) -0.00207(17)
Cl1A 0.0355(4) 0.0342(4) 0.0503(4) -0.0113(3) 0.0171(3) -0.0059(3)
Cl2A 0.0366(4) 0.0788(7) 0.0439(4) -0.0105(4) 0.0065(3) -0.0068(4)
P1A 0.0285(4) 0.0249(4) 0.0395(4) 0.0001(3) 0.0132(3) -0.0003(3)
O1A 0.0267(10) 0.0400(12) 0.0534(12) -0.0204(10) 0.0108(9) -0.0010(9)
O2A 0.0408(12) 0.0461(13) 0.0408(12) -0.0170(10) 0.0169(9) -0.0105(11)
P2A 0.0287(4) 0.0232(4) 0.0384(4) -0.0044(3) 0.0123(3) -0.0032(3)
C1A 0.0365(17) 0.0317(16) 0.0460(17) -0.0011(14) 0.0214(14) -0.0012(14)
C2A 0.0305(15) 0.0272(15) 0.0366(15) -0.0071(12) 0.0151(12) -0.0029(12)
C3A 0.0298(15) 0.0296(15) 0.0365(15) -0.0072(13) 0.0123(12) -0.0019(13)
C4A 0.0306(15) 0.0283(15) 0.0411(16) -0.0090(13) 0.0120(12) -0.0026(13)
C5A 0.0324(16) 0.0299(15) 0.0397(16) -0.0089(13) 0.0121(13) -0.0027(13)
C6A 0.051(2) 0.057(2) 0.0443(18) 0.0004(17) 0.0098(16) -0.0099(18)
C7A 0.058(2) 0.045(2) 0.059(2) -0.0026(18) 0.0104(18) 0.0120(18)
C8A 0.0211(14) 0.0246(14) 0.0480(17) -0.0008(13) 0.0079(12) 0.0063(12)
C9A 0.0286(15) 0.0293(16) 0.0588(19) 0.0037(15) 0.0115(14) 0.0002(13)
C10A 0.0270(17) 0.0341(18) 0.085(3) 0.0010(18) 0.0071(17) -0.0018(14)
C11A 0.0261(17) 0.055(2) 0.081(3) -0.007(2) -0.0139(17) 0.0036(17)
C12A 0.0389(19) 0.061(2) 0.054(2) 0.0101(18) -0.0047(16) -0.0002(18)
C13A 0.0283(16) 0.0387(18) 0.0494(19) 0.0078(15) 0.0030(14) 0.0001(14)
C14A 0.0312(15) 0.0323(16) 0.0358(15) 0.0031(13) 0.0037(12) -0.0046(13)
C15A 0.0314(16) 0.0366(18) 0.0515(18) 0.0045(15) 0.0060(14) 0.0018(14)
C16A 0.0315(17) 0.047(2) 0.070(2) 0.0084(18) -0.0021(16) 0.0001(16)
C17A 0.050(2) 0.050(2) 0.061(2) 0.0149(19) -0.0187(17) 0.0003(19)
C18A 0.064(2) 0.059(2) 0.0336(16) 0.0067(16) -0.0024(16) -0.007(2)
C19A 0.0431(18) 0.0434(19) 0.0370(16) -0.0015(15) 0.0069(14) 0.0008(16)
C20A 0.0325(16) 0.0210(14) 0.0463(17) -0.0054(13) 0.0156(13) -0.0033(13)
C21A 0.0349(16) 0.0303(16) 0.0473(17) -0.0052(14) 0.0139(13) -0.0054(14)
C22B 0.0239(16) 0.0337(18) 0.081(2) -0.0030(17) -0.0073(16) 0.0047(14)
C23A 0.044(2) 0.0302(18) 0.089(3) -0.0041(18) 0.0295(19) -0.0116(16)
C24A 0.0290(18) 0.039(2) 0.121(3) 0.007(2) 0.026(2) -0.0030(16)
C25A 0.0376(19) 0.0331(18) 0.085(3) 0.0040(18) 0.0206(17) 0.0008(15)
C26A 0.0349(16) 0.0249(15) 0.0382(16) -0.0003(12) 0.0118(13) -0.0054(13)
C27A 0.0448(18) 0.0390(18) 0.0346(16) 0.0026(14) 0.0138(14) -0.0024(15)
C28A 0.062(2) 0.061(2) 0.0278(16) 0.0017(15) 0.0124(15) -0.0064(19)
C29A 0.057(2) 0.075(3) 0.0375(18) 0.0115(18) 0.0014(16) -0.016(2)
C30A 0.0354(18) 0.081(3) 0.050(2) 0.004(2) 0.0036(16) -0.0040(19)
C31A 0.0353(17) 0.051(2) 0.0414(17) -0.0034(15) 0.0104(14) -0.0037(15)
Co1B 0.02837(19) 0.0323(2) 0.0337(2) -0.00505(17) -0.00523(15) 0.00559(17)
Cl1B 0.0392(4) 0.0347(4) 0.0407(4) -0.0077(3) -0.0104(3) 0.0031(3)
Cl2B 0.0401(4) 0.0662(6) 0.0339(4) -0.0064(4) 0.0007(3) 0.0053(4)
P1B 0.0426(5) 0.0408(5) 0.0547(5) -0.0148(4) -0.0264(4) 0.0133(4)
P2B 0.0229(4) 0.0387(4) 0.0323(4) -0.0012(3) 0.0010(3) 0.0039(3)
O1B 0.0776(19) 0.0756(19) 0.0360(12) -0.0094(12) -0.0168(12) -0.0201(15)
C1B 0.038(5) 0.043(5) 0.074(8) -0.020(5) -0.031(5) 0.009(4)
C1C 0.043(6) 0.067(6) 0.043(5) -0.008(4) -0.016(4) -0.003(4)
C2B 0.046(2) 0.050(2) 0.0362(17) -0.0115(15) -0.0158(15) 0.0075(17)
C3B 0.0270(17) 0.107(3) 0.0328(16) -0.0027(19) 0.0001(13) 0.0066(19)
C4B 0.0322(17) 0.055(2) 0.0380(17) -0.0056(16) -0.0008(13) -0.0087(16)
C5B 0.070(3) 0.059(2) 0.050(2) -0.0254(19) 0.0018(19) -0.007(2)
C6B 0.049(4) 0.130(7) 0.071(5) -0.054(5) -0.023(3) 0.023(4)
C7B 0.053(4) 0.098(6) 0.072(4) -0.052(4) -0.019(3) 0.006(4)
C6C 0.070(8) 0.144(14) 0.088(9) -0.013(10) -0.044(7) 0.017(9)
C7C 0.099(9) 0.072(8) 0.057(6) -0.018(6) 0.000(6) -0.022(7)
C8B 0.0202(15) 0.0385(18) 0.066(2) 0.0081(16) -0.0038(14) -0.0009(13)
C9B 0.0301(17) 0.055(2) 0.073(2) 0.009(2) 0.0026(16) 0.0051(17)
C10B 0.0277(19) 0.081(3) 0.097(3) 0.010(3) 0.0136(19) 0.0141(19)
C11B 0.033(2) 0.073(3) 0.095(3) 0.000(2) 0.027(2) -0.002(2)
C12B 0.051(2) 0.068(3) 0.068(2) 0.010(2) 0.014(2) -0.019(2)
C13B 0.0383(19) 0.044(2) 0.069(2) 0.0085(18) -0.0032(17) -0.0113(17)
C14B 0.058(2) 0.073(3) 0.0259(15) 0.0006(16) 0.0014(15) 0.041(2)
C15B 0.092(3) 0.055(2) 0.0387(19) 0.0126(18) 0.005(2) 0.007(2)
C16B 0.104(3) 0.060(3) 0.073(3) 0.025(2) 0.044(2) 0.025(3)
C17B 0.099(4) 0.136(6) 0.092(4) 0.067(4) 0.055(3) 0.061(4)
C18B 0.114(5) 0.313(12) 0.063(3) 0.111(6) 0.023(3) 0.063(7)
C19B 0.073(3) 0.262(9) 0.038(2) 0.033(4) -0.007(2) 0.026(5)
C20B 0.0255(14) 0.0306(15) 0.0388(16) -0.0035(13) -0.0015(12) 0.0024(13)
C21B 0.0267(16) 0.0329(17) 0.061(2) 0.0015(15) 0.0017(14) -0.0026(13)
C22A 0.051(2) 0.0245(16) 0.062(2) -0.0021(15) 0.0169(17) -0.0047(15)
C23B 0.0368(17) 0.0295(17) 0.066(2) -0.0050(15) -0.0094(15) 0.0055(14)
C24B 0.0410(18) 0.0360(18) 0.0513(19) 0.0014(15) 0.0016(15) -0.0011(15)
C25B 0.0302(16) 0.0413(18) 0.0439(17) -0.0031(14) 0.0023(13) -0.0003(14)
C26B 0.0274(15) 0.053(2) 0.0344(16) 0.0090(15) 0.0048(12) 0.0140(15)
C27B 0.0367(17) 0.052(2) 0.0367(17) 0.0064(15) 0.0028(13) 0.0116(15)
C28B 0.053(2) 0.071(3) 0.0319(16) 0.0069(16) 0.0044(15) 0.0194(19)
C29B 0.042(2) 0.114(4) 0.0382(19) 0.020(2) 0.0085(16) 0.037(2)
C30B 0.0264(18) 0.145(5) 0.052(2) 0.019(3) 0.0066(16) 0.009(2)
C31B 0.0264(17) 0.107(3) 0.0417(19) 0.000(2) 0.0024(14) 0.000(2)

loop_
_atom_type_symbol
_atom_type_description
_atom_type_scat_dispersion_real
_atom_type_scat_dispersion_imag
_atom_type_scat_source
C C 0.0033 0.0016 'International Tables Vol C Tables 4.2.6.8 and 6.1.1.4'
H H 0 0 'International Tables Vol C Tables 4.2.6.8 and 6.1.1.4'
Cl Cl 0.1484 0.1585 'International Tables Vol C Tables 4.2.6.8 and 6.1.1.4'
Co Co 0.3494 0.9721 'International Tables Vol C Tables 4.2.6.8 and 6.1.1.4'
O O 0.0106 0.006 'International Tables Vol C Tables 4.2.6.8 and 6.1.1.4'
P P 0.1023 0.0942 'International Tables Vol C Tables 4.2.6.8 and 6.1.1.4'

loop_
_geom_angle_atom_site_label_1
_geom_angle_atom_site_label_2
_geom_angle_atom_site_label_3
_geom_angle
_geom_angle_site_symmetry_1
_geom_angle_site_symmetry_3
_geom_angle_publ_flag
Cl2A Co1A Cl1A 114.76(3) . . ?
Cl2A Co1A P2A 109.49(4) . . ?
Cl1A Co1A P2A 106.47(3) . . ?
Cl2A Co1A P1A 104.64(3) . . ?
Cl1A Co1A P1A 113.07(3) . . ?
P2A Co1A P1A 108.26(3) . . ?
C14A P1A C8A 104.74(13) . . ?
C14A P1A C1A 105.24(14) . . ?
C8A P1A C1A 102.97(14) . . ?
C14A P1A Co1A 114.32(10) . . ?
C8A P1A Co1A 113.92(10) . . ?
C1A P1A Co1A 114.45(10) . . ?
C2A O1A C5A 110.4(2) . . ?
C3A O2A C5A 109.4(2) . . ?
C20A P2A C26A 103.86(13) . . ?
C20A P2A C4A 104.76(13) . . ?
C26A P2A C4A 106.86(14) . . ?
C20A P2A Co1A 113.39(10) . . ?
C26A P2A Co1A 115.46(10) . . ?
C4A P2A Co1A 111.62(10) . . ?
C2A C1A P1A 109.57(19) . . ?
C2A C1A H1A1 109.8 . . ?
P1A C1A H1A1 109.8 . . ?
C2A C1A H1A2 109.8 . . ?
P1A C1A H1A2 109.8 . . ?
H1A1 C1A H1A2 108.2 . . ?
O1A C2A C1A 111.7(2) . . ?
O1A C2A C3A 103.8(2) . . ?
C1A C2A C3A 112.8(2) . . ?
O1A C2A H2A 109.4 . . ?
C1A C2A H2A 109.4 . . ?
C3A C2A H2A 109.4 . . ?
O2A C3A C4A 112.5(2) . . ?
O2A C3A C2A 103.4(2) . . ?
C4A C3A C2A 116.0(2) . . ?
O2A C3A H3A 108.2 . . ?
C4A C3A H3A 108.2 . . ?
C2A C3A H3A 108.2 . . ?
C3A C4A P2A 110.60(19) . . ?
C3A C4A H4A1 109.5 . . ?
P2A C4A H4A1 109.5 . . ?
C3A C4A H4A2 109.5 . . ?
P2A C4A H4A2 109.5 . . ?
H4A1 C4A H4A2 108.1 . . ?
O1A C5A O2A 106.3(2) . . ?
O1A C5A C7A 108.5(3) . . ?
O2A C5A C7A 111.3(3) . . ?
O1A C5A C6A 111.3(3) . . ?
O2A C5A C6A 106.9(3) . . ?
C7A C5A C6A 112.5(3) . . ?
C5A C6A H6A1 109.5 . . ?
C5A C6A H6A2 109.5 . . ?
H6A1 C6A H6A2 109.5 . . ?
C5A C6A H6A3 109.5 . . ?
H6A1 C6A H6A3 109.5 . . ?
H6A2 C6A H6A3 109.5 . . ?
C5A C7A H7A1 109.5 . . ?
C5A C7A H7A2 109.5 . . ?
H7A1 C7A H7A2 109.5 . . ?
C5A C7A H7A3 109.5 . . ?
H7A1 C7A H7A3 109.5 . . ?
H7A2 C7A H7A3 109.5 . . ?
C9A C8A C13A 119.6(3) . . ?
C9A C8A P1A 121.2(2) . . ?
C13A C8A P1A 119.2(2) . . ?
C10A C9A C8A 120.3(3) . . ?
C10A C9A H9A 119.8 . . ?
C8A C9A H9A 119.8 . . ?
C11A C10A C9A 119.9(3) . . ?
C11A C10A H10A 120.1 . . ?
C9A C10A H10A 120.1 . . ?
C10A C11A C12A 120.2(3) . . ?
C10A C11A H11A 119.9 . . ?
C12A C11A H11A 119.9 . . ?
C11A C12A C13A 120.3(3) . . ?
C11A C12A H12A 119.9 . . ?
C13A C12A H12A 119.9 . . ?
C12A C13A C8A 119.7(3) . . ?
C12A C13A H13A 120.2 . . ?
C8A C13A H13A 120.2 . . ?
C15A C14A C19A 119.1(3) . . ?
C15A C14A P1A 117.2(2) . . ?
C19A C14A P1A 123.7(2) . . ?
C16A C15A C14A 120.8(3) . . ?
C16A C15A H15A 119.6 . . ?
C14A C15A H15A 119.6 . . ?
C15A C16A C17A 119.4(3) . . ?
C15A C16A H16A 120.3 . . ?
C17A C16A H16A 120.3 . . ?
C18A C17A C16A 120.6(3) . . ?
C18A C17A H17A 119.7 . . ?
C16A C17A H17A 119.7 . . ?
C17A C18A C19A 120.2(3) . . ?
C17A C18A H18A 119.9 . . ?
C19A C18A H18A 119.9 . . ?
C18A C19A C14A 119.9(3) . . ?
C18A C19A H19A 120.1 . . ?
C14A C19A H19A 120.1 . . ?
C21A C20A C25A 119.6(3) . . ?
C21A C20A P2A 121.5(2) . . ?
C25A C20A P2A 118.9(2) . . ?
C20A C21A C22A 120.5(3) . . ?
C20A C21A H21A 119.7 . . ?
C22A C21A H21A 119.7 . . ?
C23B C22B C21B 119.9(3) . . ?
C23B C22B H22B 120 . . ?
C21B C22B H22B 120 . . ?
C24A C23A C22A 120.3(3) . . ?
C24A C23A H23A 119.8 . . ?
C22A C23A H23A 119.8 . . ?
C23A C24A C25A 120.5(3) . . ?
C23A C24A H24A 119.7 . . ?
C25A C24A H24A 119.7 . . ?
C24A C25A C20A 119.6(3) . . ?
C24A C25A H25A 120.2 . . ?
C20A C25A H25A 120.2 . . ?
C31A C26A C27A 118.8(3) . . ?
C31A C26A P2A 124.6(2) . . ?
C27A C26A P2A 116.7(2) . . ?
C28A C27A C26A 119.9(3) . . ?
C28A C27A H27A 120.1 . . ?
C26A C27A H27A 120.1 . . ?
C29A C28A C27A 121.3(3) . . ?
C29A C28A H28A 119.4 . . ?
C27A C28A H28A 119.4 . . ?
C28A C29A C30A 119.3(3) . . ?
C28A C29A H29A 120.3 . . ?
C30A C29A H29A 120.3 . . ?
C31A C30A C29A 120.1(3) . . ?
C31A C30A H30A 119.9 . . ?
C29A C30A H30A 119.9 . . ?
C30A C31A C26A 120.7(3) . . ?
C30A C31A H31A 119.7 . . ?
C26A C31A H31A 119.7 . . ?
Cl2B Co1B Cl1B 117.62(3) . . ?
Cl2B Co1B P2B 107.06(3) . . ?
Cl1B Co1B P2B 108.51(3) . . ?
Cl2B Co1B P1B 102.34(4) . . ?
Cl1B Co1B P1B 113.63(3) . . ?
P2B Co1B P1B 107.01(3) . . ?
C8B P1B C14B 104.21(15) . . ?
C8B P1B C1C 113.0(5) . . ?
C14B P1B C1C 94.3(4) . . ?
C8B P1B C1B 94.0(4) . . ?
C14B P1B C1B 115.9(6) . . ?
C8B P1B Co1B 117.04(11) . . ?
C14B P1B Co1B 112.38(11) . . ?
C1C P1B Co1B 113.2(3) . . ?
C1B P1B Co1B 112.1(3) . . ?
C26B P2B C20B 103.65(14) . . ?
C26B P2B C4B 104.98(15) . . ?
C20B P2B C4B 104.36(15) . . ?
C26B P2B Co1B 117.69(12) . . ?
C20B P2B Co1B 113.06(10) . . ?
C4B P2B Co1B 111.85(11) . . ?
C5B O1B C2B 108.6(3) . . ?
C5B O2B C3B 103.8(3) . . ?
C3B O2C C5B 112.9(4) . . ?
C2B C1B P1B 111.4(4) . . ?
C2B C1B H1CB 109.4 . . ?
P1B C1B H1CB 109.4 . . ?
C2B C1B H2CB 109.4 . . ?
P1B C1B H2CB 109.4 . . ?
H1CB C1B H2CB 108 . . ?
C2B C1C P1B 112.9(4) . . ?
C2B C1C H3CB 109 . . ?
P1B C1C H3CB 109 . . ?
C2B C1C H4CB 109 . . ?
P1B C1C H4CB 109 . . ?
H3CB C1C H4CB 107.8 . . ?
O1B C2B C3B 104.5(3) . . ?
O1B C2B C1C 101.7(3) . . ?
C3B C2B C1C 133.2(7) . . ?
O1B C2B C1B 111.5(5) . . ?
C3B C2B C1B 103.0(8) . . ?
O1B C2B H2B 112.4 . . ?
C3B C2B H2B 112.4 . . ?
C1B C2B H2B 112.4 . . ?
O1B C2B H2C 104.9 . . ?
C3B C2B H2C 104.9 . . ?
C1C C2B H2C 104.9 . . ?
O2C C3B C4B 128.7(5) . . ?
C4B C3B O2B 100.7(3) . . ?
O2C C3B C2B 100.7(3) . . ?
C4B C3B C2B 116.8(3) . . ?
O2B C3B C2B 102.9(3) . . ?
C4B C3B H3B 111.8 . . ?
O2B C3B H3B 111.8 . . ?
C2B C3B H3B 111.8 . . ?
O2C C3B H3C 102.3 . . ?
C4B C3B H3C 102.3 . . ?
C2B C3B H3C 102.3 . . ?
C3B C4B P2B 114.5(3) . . ?
C3B C4B H4B1 108.6 . . ?
P2B C4B H4B1 108.6 . . ?
C3B C4B H4B2 108.6 . . ?
P2B C4B H4B2 108.6 . . ?
H4B1 C4B H4B2 107.6 . . ?
O2B C5B O1B 110.3(3) . . ?
O2C C5B O1B 103.5(3) . . ?
O2B C5B C6C 135.0(7) . . ?
O2C C5B C6C 121.2(7) . . ?
O1B C5B C6C 113.8(7) . . ?
O2B C5B C7B 115.9(5) . . ?
O2C C5B C7B 144.6(5) . . ?
O1B C5B C7B 109.0(4) . . ?
O2B C5B C7C 67.9(5) . . ?
O2C C5B C7C 104.3(5) . . ?
O1B C5B C7C 101.3(5) . . ?
C6C C5B C7C 110.6(6) . . ?
O2B C5B C6B 109.0(4) . . ?
O2C C5B C6B 78.2(4) . . ?
O1B C5B C6B 108.5(4) . . ?
C7B C5B C6B 103.8(4) . . ?
C5B C6B H6B1 109.5 . . ?
C5B C6B H6B2 109.5 . . ?
H6B1 C6B H6B2 109.5 . . ?
C5B C6B H6B3 109.5 . . ?
H6B1 C6B H6B3 109.5 . . ?
H6B2 C6B H6B3 109.5 . . ?
C5B C7B H7B1 109.5 . . ?
C5B C7B H7B2 109.5 . . ?
H7B1 C7B H7B2 109.5 . . ?
C5B C7B H7B3 109.5 . . ?
H7B1 C7B H7B3 109.5 . . ?
H7B2 C7B H7B3 109.5 . . ?
C5B C6C H6B4 109.5 . . ?
C5B C6C H6B5 109.5 . . ?
H6B4 C6C H6B5 109.5 . . ?
C5B C6C H6B6 109.5 . . ?
H6B4 C6C H6B6 109.5 . . ?
H6B5 C6C H6B6 109.5 . . ?
C5B C7C H7B4 109.5 . . ?
C5B C7C H7B5 109.5 . . ?
H7B4 C7C H7B5 109.5 . . ?
C5B C7C H7B6 109.5 . . ?
H7B4 C7C H7B6 109.5 . . ?
H7B5 C7C H7B6 109.5 . . ?
C13B C8B C9B 119.3(3) . . ?
C13B C8B P1B 119.5(3) . . ?
C9B C8B P1B 121.2(3) . . ?
C10B C9B C8B 120.8(4) . . ?
C10B C9B H9B 119.6 . . ?
C8B C9B H9B 119.6 . . ?
C9B C10B C11B 119.6(4) . . ?
C9B C10B H10B 120.2 . . ?
C11B C10B H10B 120.2 . . ?
C10B C11B C12B 120.9(4) . . ?
C10B C11B H11B 119.5 . . ?
C12B C11B H11B 119.5 . . ?
C11B C12B C13B 119.5(4) . . ?
C11B C12B H12B 120.2 . . ?
C13B C12B H12B 120.2 . . ?
C8B C13B C12B 119.9(4) . . ?
C8B C13B H13B 120.1 . . ?
C12B C13B H13B 120.1 . . ?
C15B C14B C19B 115.8(5) . . ?
C15B C14B P1B 117.9(2) . . ?
C19B C14B P1B 126.2(4) . . ?
C14B C15B C16B 122.7(4) . . ?
C14B C15B H15B 118.7 . . ?
C16B C15B H15B 118.7 . . ?
C17B C16B C15B 119.5(6) . . ?
C17B C16B H16B 120.2 . . ?
C15B C16B H16B 120.2 . . ?
C18B C17B C16B 120.2(6) . . ?
C18B C17B H17B 119.9 . . ?
C16B C17B H17B 119.9 . . ?
C17B C18B C19B 120.9(5) . . ?
C17B C18B H18B 119.6 . . ?
C19B C18B H18B 119.6 . . ?
C14B C19B C18B 120.9(6) . . ?
C14B C19B H19B 119.6 . . ?
C18B C19B H19B 119.6 . . ?
C21B C20B C25B 119.5(3) . . ?
C21B C20B P2B 119.1(2) . . ?
C25B C20B P2B 121.4(2) . . ?
C22B C21B C20B 120.3(3) . . ?
C22B C21B H21B 119.9 . . ?
C20B C21B H21B 119.9 . . ?
C21A C22A C23A 119.4(3) . . ?
C21A C22A H22A 120.3 . . ?
C23A C22A H22A 120.3 . . ?
C22B C23B C24B 120.4(3) . . ?
C22B C23B H23B 119.8 . . ?
C24B C23B H23B 119.8 . . ?
C25B C24B C23B 119.7(3) . . ?
C25B C24B H24B 120.2 . . ?
C23B C24B H24B 120.2 . . ?
C24B C25B C20B 120.2(3) . . ?
C24B C25B H25B 119.9 . . ?
C20B C25B H25B 119.9 . . ?
C27B C26B C31B 118.3(3) . . ?
C27B C26B P2B 117.9(2) . . ?
C31B C26B P2B 123.7(3) . . ?
C26B C27B C28B 120.5(3) . . ?
C26B C27B H27B 119.7 . . ?
C28B C27B H27B 119.7 . . ?
C29B C28B C27B 120.4(3) . . ?
C29B C28B H28B 119.8 . . ?
C27B C28B H28B 119.8 . . ?
C28B C29B C30B 119.9(3) . . ?
C28B C29B H29B 120 . . ?
C30B C29B H29B 120 . . ?
C31B C30B C29B 119.5(4) . . ?
C31B C30B H30B 120.2 . . ?
C29B C30B H30B 120.2 . . ?
C30B C31B C26B 121.3(4) . . ?
C30B C31B H31B 119.4 . . ?
C26B C31B H31B 119.4 . . ?

loop_
_geom_bond_atom_site_label_1
_geom_bond_atom_site_label_2
_geom_bond_distance
_geom_bond_site_symmetry_2
_geom_bond_publ_flag
Co1A Cl2A 2.2141(9) . ?
Co1A Cl1A 2.2160(8) . ?
Co1A P2A 2.3834(8) . ?
Co1A P1A 2.3905(8) . ?
P1A C14A 1.819(3) . ?
P1A C8A 1.826(3) . ?
P1A C1A 1.856(3) . ?
O1A C2A 1.426(3) . ?
O1A C5A 1.428(3) . ?
O2A C3A 1.429(3) . ?
O2A C5A 1.437(3) . ?
P2A C20A 1.821(3) . ?
P2A C26A 1.823(3) . ?
P2A C4A 1.844(3) . ?
C1A C2A 1.531(4) . ?
C1A H1A1 0.99 . ?
C1A H1A2 0.99 . ?
C2A C3A 1.538(4) . ?
C2A H2A 1 . ?
C3A C4A 1.527(4) . ?
C3A H3A 1 . ?
C4A H4A1 0.99 . ?
C4A H4A2 0.99 . ?
C5A C7A 1.504(5) . ?
C5A C6A 1.507(4) . ?
C6A H6A1 0.98 . ?
C6A H6A2 0.98 . ?
C6A H6A3 0.98 . ?
C7A H7A1 0.98 . ?
C7A H7A2 0.98 . ?
C7A H7A3 0.98 . ?
C8A C9A 1.388(4) . ?
C8A C13A 1.394(4) . ?
C9A C10A 1.383(5) . ?
C9A H9A 0.95 . ?
C10A C11A 1.381(5) . ?
C10A H10A 0.95 . ?
C11A C12A 1.383(5) . ?
C11A H11A 0.95 . ?
C12A C13A 1.384(5) . ?
C12A H12A 0.95 . ?
C13A H13A 0.95 . ?
C14A C15A 1.392(4) . ?
C14A C19A 1.393(4) . ?
C15A C16A 1.380(5) . ?
C15A H15A 0.95 . ?
C16A C17A 1.382(5) . ?
C16A H16A 0.95 . ?
C17A C18A 1.378(5) . ?
C17A H17A 0.95 . ?
C18A C19A 1.384(5) . ?
C18A H18A 0.95 . ?
C19A H19A 0.95 . ?
C20A C21A 1.385(4) . ?
C20A C25A 1.389(4) . ?
C21A C22A 1.386(4) . ?
C21A H21A 0.95 . ?
C22B C23B 1.375(5) . ?
C22B C21B 1.386(4) . ?
C22B H22B 0.95 . ?
C23A C24A 1.369(5) . ?
C23A C22A 1.387(5) . ?
C23A H23A 0.95 . ?
C24A C25A 1.388(5) . ?
C24A H24A 0.95 . ?
C25A H25A 0.95 . ?
C26A C31A 1.392(4) . ?
C26A C27A 1.400(4) . ?
C27A C28A 1.377(5) . ?
C27A H27A 0.95 . ?
C28A C29A 1.376(5) . ?
C28A H28A 0.95 . ?
C29A C30A 1.387(5) . ?
C29A H29A 0.95 . ?
C30A C31A 1.381(5) . ?
C30A H30A 0.95 . ?
C31A H31A 0.95 . ?
Co1B Cl2B 2.2179(8) . ?
Co1B Cl1B 2.2180(8) . ?
Co1B P2B 2.3706(9) . ?
Co1B P1B 2.3773(9) . ?
P1B C8B 1.806(3) . ?
P1B C14B 1.810(4) . ?
P1B C1C 1.874(6) . ?
P1B C1B 1.889(6) . ?
P2B C26B 1.818(3) . ?
P2B C20B 1.821(3) . ?
P2B C4B 1.831(3) . ?
O1B C5B 1.411(5) . ?
O1B C2B 1.423(4) . ?
O2B C5B 1.349(5) . ?
O2B C3B 1.529(5) . ?
O2C C3B 1.327(6) . ?
O2C C5B 1.395(6) . ?
C1B C2B 1.558(7) . ?
C1B H1CB 0.99 . ?
C1B H2CB 0.99 . ?
C1C C2B 1.543(7) . ?
C1C H3CB 0.99 . ?
C1C H4CB 0.99 . ?
C2B C3B 1.540(5) . ?
C2B H2B 1 . ?
C2B H2C 1 . ?
C3B C4B 1.499(5) . ?
C3B H3B 1 . ?
C3B H3C 1 . ?
C4B H4B1 0.99 . ?
C4B H4B2 0.99 . ?
C5B C6C 1.426(6) . ?
C5B C7B 1.510(5) . ?
C5B C7C 1.569(7) . ?
C5B C6B 1.600(6) . ?
C6B H6B1 0.98 . ?
C6B H6B2 0.98 . ?
C6B H6B3 0.98 . ?
C7B H7B1 0.98 . ?
C7B H7B2 0.98 . ?
C7B H7B3 0.98 . ?
C6C H6B4 0.98 . ?
C6C H6B5 0.98 . ?
C6C H6B6 0.98 . ?
C7C H7B4 0.98 . ?
C7C H7B5 0.98 . ?
C7C H7B6 0.98 . ?
C8B C13B 1.392(5) . ?
C8B C9B 1.395(5) . ?
C9B C10B 1.375(5) . ?
C9B H9B 0.95 . ?
C10B C11B 1.381(6) . ?
C10B H10B 0.95 . ?
C11B C12B 1.382(6) . ?
C11B H11B 0.95 . ?
C12B C13B 1.398(5) . ?
C12B H12B 0.95 . ?
C13B H13B 0.95 . ?
C14B C15B 1.377(6) . ?
C14B C19B 1.386(5) . ?
C15B C16B 1.384(6) . ?
C15B H15B 0.95 . ?
C16B C17B 1.345(6) . ?
C16B H16B 0.95 . ?
C17B C18B 1.337(10) . ?
C17B H17B 0.95 . ?
C18B C19B 1.393(11) . ?
C18B H18B 0.95 . ?
C19B H19B 0.95 . ?
C20B C21B 1.387(4) . ?
C20B C25B 1.388(4) . ?
C21B H21B 0.95 . ?
C22A H22A 0.95 . ?
C23B C24B 1.391(4) . ?
C23B H23B 0.95 . ?
C24B C25B 1.384(4) . ?
C24B H24B 0.95 . ?
C25B H25B 0.95 . ?
C26B C27B 1.389(5) . ?
C26B C31B 1.395(5) . ?
C27B C28B 1.389(4) . ?
C27B H27B 0.95 . ?
C28B C29B 1.379(6) . ?
C28B H28B 0.95 . ?
C29B C30B 1.386(6) . ?
C29B H29B 0.95 . ?
C30B C31B 1.385(5) . ?
C30B H30B 0.95 . ?
C31B H31B 0.95 . ?

loop_
_geom_torsion_atom_site_label_1
_geom_torsion_atom_site_label_2
_geom_torsion_atom_site_label_3
_geom_torsion_atom_site_label_4
_geom_torsion
_geom_torsion_site_symmetry_1
_geom_torsion_site_symmetry_2
_geom_torsion_site_symmetry_3
_geom_torsion_site_symmetry_4
_geom_torsion_publ_flag
Cl2A Co1A P1A C14A 47.64(11) . . . . ?
Cl1A Co1A P1A C14A -77.94(11) . . . . ?
P2A Co1A P1A C14A 164.34(11) . . . . ?
Cl2A Co1A P1A C8A 168.03(10) . . . . ?
Cl1A Co1A P1A C8A 42.45(10) . . . . ?
P2A Co1A P1A C8A -75.27(10) . . . . ?
Cl2A Co1A P1A C1A -73.85(12) . . . . ?
Cl1A Co1A P1A C1A 160.57(12) . . . . ?
P2A Co1A P1A C1A 42.85(12) . . . . ?
Cl2A Co1A P2A C20A -63.92(11) . . . . ?
Cl1A Co1A P2A C20A 60.69(11) . . . . ?
P1A Co1A P2A C20A -177.45(11) . . . . ?
Cl2A Co1A P2A C26A 176.41(10) . . . . ?
Cl1A Co1A P2A C26A -58.98(11) . . . . ?
P1A Co1A P2A C26A 62.88(10) . . . . ?
Cl2A Co1A P2A C4A 54.11(11) . . . . ?
Cl1A Co1A P2A C4A 178.72(10) . . . . ?
P1A Co1A P2A C4A -59.41(11) . . . . ?
C14A P1A C1A C2A -166.1(2) . . . . ?
C8A P1A C1A C2A 84.4(2) . . . . ?
Co1A P1A C1A C2A -39.7(2) . . . . ?
C5A O1A C2A C1A -103.8(3) . . . . ?
C5A O1A C2A C3A 18.1(3) . . . . ?
P1A C1A C2A O1A -159.8(2) . . . . ?
P1A C1A C2A C3A 83.7(3) . . . . ?
C5A O2A C3A C4A -101.9(3) . . . . ?
C5A O2A C3A C2A 24.0(3) . . . . ?
O1A C2A C3A O2A -25.2(3) . . . . ?
C1A C2A C3A O2A 95.9(3) . . . . ?
O1A C2A C3A C4A 98.5(3) . . . . ?
C1A C2A C3A C4A -140.4(2) . . . . ?
O2A C3A C4A P2A -176.76(19) . . . . ?
C2A C3A C4A P2A 64.5(3) . . . . ?
C20A P2A C4A C3A 146.8(2) . . . . ?
C26A P2A C4A C3A -103.4(2) . . . . ?
Co1A P2A C4A C3A 23.7(2) . . . . ?
C2A O1A C5A O2A -3.9(3) . . . . ?
C2A O1A C5A C7A -123.6(3) . . . . ?
C2A O1A C5A C6A 112.1(3) . . . . ?
C3A O2A C5A O1A -13.5(3) . . . . ?
C3A O2A C5A C7A 104.4(3) . . . . ?
C3A O2A C5A C6A -132.4(3) . . . . ?
C14A P1A C8A C9A -48.1(3) . . . . ?
C1A P1A C8A C9A 61.7(3) . . . . ?
Co1A P1A C8A C9A -173.7(2) . . . . ?
C14A P1A C8A C13A 131.7(2) . . . . ?
C1A P1A C8A C13A -118.4(2) . . . . ?
Co1A P1A C8A C13A 6.1(3) . . . . ?
C13A C8A C9A C10A -0.4(4) . . . . ?
P1A C8A C9A C10A 179.5(2) . . . . ?
C8A C9A C10A C11A -0.8(5) . . . . ?
C9A C10A C11A C12A 2.0(5) . . . . ?
C10A C11A C12A C13A -2.0(5) . . . . ?
C11A C12A C13A C8A 0.8(5) . . . . ?
C9A C8A C13A C12A 0.4(4) . . . . ?
P1A C8A C13A C12A -179.5(3) . . . . ?
C8A P1A C14A C15A -87.8(3) . . . . ?
C1A P1A C14A C15A 164.0(2) . . . . ?
Co1A P1A C14A C15A 37.6(3) . . . . ?
C8A P1A C14A C19A 90.6(3) . . . . ?
C1A P1A C14A C19A -17.6(3) . . . . ?
Co1A P1A C14A C19A -144.0(2) . . . . ?
C19A C14A C15A C16A -0.1(5) . . . . ?
P1A C14A C15A C16A 178.3(3) . . . . ?
C14A C15A C16A C17A 0.4(5) . . . . ?
C15A C16A C17A C18A -1.2(5) . . . . ?
C16A C17A C18A C19A 1.8(5) . . . . ?
C17A C18A C19A C14A -1.6(5) . . . . ?
C15A C14A C19A C18A 0.7(5) . . . . ?
P1A C14A C19A C18A -177.6(3) . . . . ?
C26A P2A C20A C21A -42.8(3) . . . . ?
C4A P2A C20A C21A 69.1(3) . . . . ?
Co1A P2A C20A C21A -168.9(2) . . . . ?
C26A P2A C20A C25A 139.2(3) . . . . ?
C4A P2A C20A C25A -108.8(3) . . . . ?
Co1A P2A C20A C25A 13.1(3) . . . . ?
C25A C20A C21A C22A -0.2(5) . . . . ?
P2A C20A C21A C22A -178.1(2) . . . . ?
C22A C23A C24A C25A 1.2(6) . . . . ?
C23A C24A C25A C20A -0.8(6) . . . . ?
C21A C20A C25A C24A 0.3(5) . . . . ?
P2A C20A C25A C24A 178.3(3) . . . . ?
C20A P2A C26A C31A 114.2(3) . . . . ?
C4A P2A C26A C31A 3.8(3) . . . . ?
Co1A P2A C26A C31A -121.0(3) . . . . ?
C20A P2A C26A C27A -66.8(3) . . . . ?
C4A P2A C26A C27A -177.2(2) . . . . ?
Co1A P2A C26A C27A 58.0(2) . . . . ?
C31A C26A C27A C28A -0.3(5) . . . . ?
P2A C26A C27A C28A -179.3(3) . . . . ?
C26A C27A C28A C29A 0.0(5) . . . . ?
C27A C28A C29A C30A -0.5(6) . . . . ?
C28A C29A C30A C31A 1.2(6) . . . . ?
C29A C30A C31A C26A -1.4(6) . . . . ?
C27A C26A C31A C30A 1.0(5) . . . . ?
P2A C26A C31A C30A 179.9(3) . . . . ?
Cl2B Co1B P1B C8B -172.02(12) . . . . ?
Cl1B Co1B P1B C8B -44.16(13) . . . . ?
P2B Co1B P1B C8B 75.59(12) . . . . ?
Cl2B Co1B P1B C14B -51.48(13) . . . . ?
Cl1B Co1B P1B C14B 76.38(13) . . . . ?
P2B Co1B P1B C14B -163.87(12) . . . . ?
Cl2B Co1B P1B C1C 53.8(6) . . . . ?
Cl1B Co1B P1B C1C -178.3(6) . . . . ?
P2B Co1B P1B C1C -58.5(6) . . . . ?
Cl2B Co1B P1B C1B 81.0(6) . . . . ?
Cl1B Co1B P1B C1B -151.1(6) . . . . ?
P2B Co1B P1B C1B -31.4(6) . . . . ?
Cl2B Co1B P2B C26B -173.28(11) . . . . ?
Cl1B Co1B P2B C26B 58.84(11) . . . . ?
P1B Co1B P2B C26B -64.15(11) . . . . ?
Cl2B Co1B P2B C20B 65.85(10) . . . . ?
Cl1B Co1B P2B C20B -62.03(11) . . . . ?
P1B Co1B P2B C20B 174.98(10) . . . . ?
Cl2B Co1B P2B C4B -51.61(12) . . . . ?
Cl1B Co1B P2B C4B -179.49(12) . . . . ?
P1B Co1B P2B C4B 57.52(12) . . . . ?
C8B P1B C1B C2B -153.1(10) . . . . ?
C14B P1B C1B C2B 99.0(10) . . . . ?
C1C P1B C1B C2B 66.1(7) . . . . ?
Co1B P1B C1B C2B -31.7(13) . . . . ?
C8B P1B C1C C2B -112.2(9) . . . . ?
C14B P1B C1C C2B 140.4(10) . . . . ?
C1B P1B C1C C2B -69.0(7) . . . . ?
Co1B P1B C1C C2B 23.8(12) . . . . ?
C5B O1B C2B C3B 5.3(4) . . . . ?
C5B O1B C2B C1C -135.6(7) . . . . ?
C5B O1B C2B C1B -105.3(8) . . . . ?
P1B C1C C2B O1B -176.7(7) . . . . ?
P1B C1C C2B C3B 60.2(13) . . . . ?
P1B C1C C2B C1B 70.7(7) . . . . ?
P1B C1B C2B O1B -144.1(7) . . . . ?
P1B C1B C2B C3B 104.3(10) . . . . ?
P1B C1B C2B C1C -67.9(7) . . . . ?
C5B O2C C3B C4B -105.4(5) . . . . ?
C5B O2C C3B O2B -65.1(5) . . . . ?
C5B O2C C3B C2B 32.2(6) . . . . ?
C5B O2B C3B O2C 62.9(5) . . . . ?
C5B O2B C3B C4B -148.0(3) . . . . ?
C5B O2B C3B C2B -27.1(4) . . . . ?
O1B C2B C3B O2C -21.9(4) . . . . ?
C1C C2B C3B O2C 100.2(7) . . . . ?
C1B C2B C3B O2C 94.8(4) . . . . ?
O1B C2B C3B C4B 122.1(3) . . . . ?
C1C C2B C3B C4B -115.8(7) . . . . ?
C1B C2B C3B C4B -121.3(4) . . . . ?
O1B C2B C3B O2B 12.8(4) . . . . ?
C1C C2B C3B O2B 134.9(7) . . . . ?
C1B C2B C3B O2B 129.5(4) . . . . ?
O2C C3B C4B P2B -148.4(4) . . . . ?
O2B C3B C4B P2B -170.0(2) . . . . ?
C2B C3B C4B P2B 79.5(3) . . . . ?
C26B P2B C4B C3B 69.7(3) . . . . ?
C20B P2B C4B C3B 178.4(2) . . . . ?
Co1B P2B C4B C3B -59.0(3) . . . . ?
C3B O2B C5B O2C -53.0(4) . . . . ?
C3B O2B C5B O1B 32.3(4) . . . . ?
C3B O2B C5B C6C -135.9(8) . . . . ?
C3B O2B C5B C7B 156.7(4) . . . . ?
C3B O2B C5B C7C 126.7(6) . . . . ?
C3B O2B C5B C6B -86.7(5) . . . . ?
C3B O2C C5B O2B 75.9(6) . . . . ?
C3B O2C C5B O1B -30.1(6) . . . . ?
C3B O2C C5B C6C -159.1(8) . . . . ?
C3B O2C C5B C7B 126.3(7) . . . . ?
C3B O2C C5B C7C 75.6(7) . . . . ?
C3B O2C C5B C6B -136.5(6) . . . . ?
C2B O1B C5B O2B -24.8(4) . . . . ?
C2B O1B C5B O2C 12.6(4) . . . . ?
C2B O1B C5B C6C 146.1(7) . . . . ?
C2B O1B C5B C7B -153.1(4) . . . . ?
C2B O1B C5B C7C -95.2(5) . . . . ?
C2B O1B C5B C6B 94.5(4) . . . . ?
C14B P1B C8B C13B -130.3(3) . . . . ?
C1C P1B C8B C13B 128.6(4) . . . . ?
C1B P1B C8B C13B 111.7(6) . . . . ?
Co1B P1B C8B C13B -5.6(3) . . . . ?
C14B P1B C8B C9B 52.5(3) . . . . ?
C1C P1B C8B C9B -48.6(4) . . . . ?
C1B P1B C8B C9B -65.5(6) . . . . ?
Co1B P1B C8B C9B 177.2(2) . . . . ?
C13B C8B C9B C10B -0.8(5) . . . . ?
P1B C8B C9B C10B 176.4(3) . . . . ?
C8B C9B C10B C11B 0.4(6) . . . . ?
C9B C10B C11B C12B 0.1(6) . . . . ?
C10B C11B C12B C13B -0.2(6) . . . . ?
C9B C8B C13B C12B 0.7(5) . . . . ?
P1B C8B C13B C12B -176.5(3) . . . . ?
C11B C12B C13B C8B -0.2(5) . . . . ?
C8B P1B C14B C15B 79.4(3) . . . . ?
C1C P1B C14B C15B -165.6(5) . . . . ?
C1B P1B C14B C15B -178.9(4) . . . . ?
Co1B P1B C14B C15B -48.3(3) . . . . ?
C8B P1B C14B C19B -98.9(4) . . . . ?
C1C P1B C14B C19B 16.2(6) . . . . ?
C1B P1B C14B C19B 2.8(5) . . . . ?
Co1B P1B C14B C19B 133.4(4) . . . . ?
C19B C14B C15B C16B -1.8(6) . . . . ?
P1B C14B C15B C16B 179.8(3) . . . . ?
C14B C15B C16B C17B 0.7(6) . . . . ?
C15B C16B C17B C18B 1.7(8) . . . . ?
C16B C17B C18B C19B -2.8(11) . . . . ?
C15B C14B C19B C18B 0.7(8) . . . . ?
P1B C14B C19B C18B 178.9(5) . . . . ?
C17B C18B C19B C14B 1.6(11) . . . . ?
C26B P2B C20B C21B -142.0(3) . . . . ?
C4B P2B C20B C21B 108.3(3) . . . . ?
Co1B P2B C20B C21B -13.5(3) . . . . ?
C26B P2B C20B C25B 36.8(3) . . . . ?
C4B P2B C20B C25B -72.9(3) . . . . ?
Co1B P2B C20B C25B 165.4(2) . . . . ?
C23B C22B C21B C20B -0.4(5) . . . . ?
C25B C20B C21B C22B 0.0(5) . . . . ?
P2B C20B C21B C22B 178.9(3) . . . . ?
C20A C21A C22A C23A 0.6(5) . . . . ?
C24A C23A C22A C21A -1.1(5) . . . . ?
C21B C22B C23B C24B 0.8(5) . . . . ?
C22B C23B C24B C25B -1.0(5) . . . . ?
C23B C24B C25B C20B 0.7(5) . . . . ?
C21B C20B C25B C24B -0.2(4) . . . . ?
P2B C20B C25B C24B -179.0(2) . . . . ?
C20B P2B C26B C27B 78.7(3) . . . . ?
C4B P2B C26B C27B -172.1(3) . . . . ?
Co1B P2B C26B C27B -47.0(3) . . . . ?
C20B P2B C26B C31B -98.5(3) . . . . ?
C4B P2B C26B C31B 10.7(3) . . . . ?
Co1B P2B C26B C31B 135.8(3) . . . . ?
C31B C26B C27B C28B -0.3(5) . . . . ?
P2B C26B C27B C28B -177.7(3) . . . . ?
C26B C27B C28B C29B 0.6(5) . . . . ?
C27B C28B C29B C30B -0.1(6) . . . . ?
C28B C29B C30B C31B -0.6(7) . . . . ?
C29B C30B C31B C26B 0.9(7) . . . . ?
C27B C26B C31B C30B -0.4(6) . . . . ?
P2B C26B C31B C30B 176.8(3) . . . . ?
